data_7714915
loop_
_publ_author_name
'Pavun, Anna'
'Niess, Raffael'
'Scheibel, Lucas A.'
'Seidl, Michael'
'Hohloch, Stephan'

_publ_section_title
;
 A mesoionic carbene stabilized nickel(II) hydroxide complex: a facile
 precursor for C-H activation chemistry.
;
_journal_issue 6
_journal_name_full 'Dalton transactions (Cambridge, England : 2003)'
_journal_page_first 2749
_journal_page_last 2761
_journal_paper_doi 10.1039/d3dt03746k
_journal_volume 53
_journal_year 2024
_chemical_formula_moiety 'C46 H55 N7 Ni, C6 H6, C5 H12'
_chemical_formula_sum 'C57 H73 N7 Ni'
_chemical_formula_weight 914.93
_space_group_crystal_system monoclinic
_space_group_IT_number 14
_space_group_name_Hall '-P 2ybc'
_space_group_name_H-M_alt 'P 1 21/c 1'
_atom_sites_solution_hydrogens geom
_atom_sites_solution_primary dual
_audit_creation_date 2023-09-18
_audit_creation_method
;
Olex2 1.5-alpha
(compiled 2023.08.24 svn.re1ec1418 for OlexSys, GUI svn.r6817)
;
_audit_update_record
;
2023-09-18 deposited with the CCDC.	2024-01-04 downloaded from the CCDC.
;
_cell_angle_alpha 90
_cell_angle_beta 96.430(3)
_cell_angle_gamma 90
_cell_formula_units_Z 4
_cell_length_a 10.2341(10)
_cell_length_b 11.5523(14)
_cell_length_c 41.346(4)
_cell_measurement_reflns_used 9339
_cell_measurement_temperature 152.00
_cell_measurement_theta_max 24.480
_cell_measurement_theta_min 2.306
_cell_volume 4857.5(9)
_computing_cell_refinement 'SAINT V8.40B (?, 2016)'
_computing_data_reduction 'SAINT V8.40B (?, 2016)'
_computing_molecular_graphics 'Olex2 1.5-alpha (Dolomanov et al., 2009)'
_computing_publication_material 'Olex2 1.5-alpha (Dolomanov et al., 2009)'
_computing_structure_refinement 'XL  (Sheldrick, 2008)'
_computing_structure_solution 'XT  (Sheldrick, 2015)'
_diffrn_ambient_temperature 152.00
_diffrn_measured_fraction_theta_full 0.998
_diffrn_measured_fraction_theta_max 0.998
_diffrn_measurement_device_type 'Bruker D8 Quest, Photon III'
_diffrn_measurement_method '\f and \w scans'
_diffrn_radiation_type MoK\a
_diffrn_radiation_wavelength 0.71073
_diffrn_reflns_av_R_equivalents 0.0509
_diffrn_reflns_av_unetI/netI 0.0373
_diffrn_reflns_Laue_measured_fraction_full 0.998
_diffrn_reflns_Laue_measured_fraction_max 0.998
_diffrn_reflns_limit_h_max 12
_diffrn_reflns_limit_h_min -11
_diffrn_reflns_limit_k_max 13
_diffrn_reflns_limit_k_min -13
_diffrn_reflns_limit_l_max 49
_diffrn_reflns_limit_l_min -49
_diffrn_reflns_number 73579
_diffrn_reflns_point_group_measured_fraction_full 0.998
_diffrn_reflns_point_group_measured_fraction_max 0.998
_diffrn_reflns_theta_full 25.049
_diffrn_reflns_theta_max 25.049
_diffrn_reflns_theta_min 2.003
_diffrn_source_current 1.0
_diffrn_source_power 0.05
_diffrn_source_voltage 50.0
_diffrn_standards_number 0
_exptl_absorpt_coefficient_mu 0.445
_exptl_absorpt_correction_T_max 0.7452
_exptl_absorpt_correction_T_min 0.6287
_exptl_absorpt_correction_type multi-scan
_exptl_absorpt_process_details
;
SADABS-2016/2 (Bruker,2016/2) was used for absorption correction.
wR2(int) was 0.0702 before and 0.0480 after correction.
The Ratio of minimum to maximum transmission is 0.8437.
The \l/2 correction factor is Not present.
;
_exptl_crystal_colour orange
_exptl_crystal_colour_primary orange
_exptl_crystal_density_diffrn 1.251
_exptl_crystal_description plate
_exptl_crystal_F_000 1968
_exptl_crystal_size_max 0.14
_exptl_crystal_size_mid 0.12
_exptl_crystal_size_min 0.02
_refine_diff_density_max 1.088
_refine_diff_density_min -0.650
_refine_diff_density_rms 0.076
_refine_ls_extinction_method none
_refine_ls_goodness_of_fit_ref 1.065
_refine_ls_hydrogen_treatment constr
_refine_ls_matrix_type full
_refine_ls_number_parameters 648
_refine_ls_number_reflns 8581
_refine_ls_number_restraints 42
_refine_ls_restrained_S_all 1.069
_refine_ls_R_factor_all 0.0815
_refine_ls_R_factor_gt 0.0675
_refine_ls_shift/su_max 0.001
_refine_ls_shift/su_mean 0.000
_refine_ls_structure_factor_coef Fsqd
_refine_ls_weighting_details 'w=1/[\s^2^(Fo^2^)+(0.0669P)^2^+13.0758P] where P=(Fo^2^+2Fc^2^)/3'
_refine_ls_weighting_scheme calc
_refine_ls_wR_factor_gt 0.1667
_refine_ls_wR_factor_ref 0.1761
_reflns_Friedel_coverage 0.000
_reflns_number_gt 7116
_reflns_number_total 8581
_reflns_threshold_expression 'I > 2\s(I)'
_cod_data_source_file d3dt03746k2.cif
_cod_data_source_block sh_327n_0m
_cod_depositor_comments 'Adding full bibliography for 7714908--7714920.cif.'
_cod_database_code 7714915
_shelx_shelxl_version_number 2019/1
_shelx_space_group_comment
;
The symmetry employed for this shelxl refinement is uniquely defined
by the following loop, which should always be used as a source of
symmetry information in preference to the above space-group names.
They are only intended as comments.
;
_shelx_estimated_absorpt_t_max 0.991
_shelx_estimated_absorpt_t_min 0.940
_olex2_refinement_description
;
1. Fixed Uiso
 At 1.2 times of:
  All C(H) groups, All C(H,H) groups, All C(H,H,H,H) groups
 At 1.5 times of:
  All C(H,H,H) groups
2. Restrained distances
 C11-C9 \\sim C11-C9A
 with sigma of 0.02
 C7-C9 \\sim C7-C9A
 with sigma of 0.02
 C21-C29 \\sim C21-C29A
 with sigma of 0.02
 C29-C32 \\sim C29A-C32A
 with sigma of 0.02
 C29-C30 \\sim C29A-C30A
 with sigma of 0.02
 C29-C31 \\sim C29A-C31A
 with sigma of 0.02
 C21-C32 \\sim C21-C32A
 with sigma of 0.04
 C21-C30 \\sim C21-C30A
 with sigma of 0.04
 C21-C31 \\sim C21-C31A
 with sigma of 0.04
 C32-C30 \\sim C32A-C30A
 with sigma of 0.04
 C32-C31 \\sim C32A-C31A
 with sigma of 0.04
 C30-C31 \\sim C30A-C31A
 with sigma of 0.04
3. Uiso/Uaniso restraints and constraints
Uanis(C200) \\sim Ueq, Uanis(C201) \\sim Ueq, Uanis(C202) \\sim Ueq,
Uanis(C203) \\sim Ueq, Uanis(C204) \\sim Ueq: with sigma of 0.001 and sigma for
terminal atoms of 0.002
4. Others
 Sof(H11C)=Sof(H11D)=Sof(H7BC)=Sof(H7BD)=Sof(C9A)=Sof(H9AA)=Sof(H9AB)=1-FVAR(1)
 Sof(H11A)=Sof(H11B)=Sof(H7AA)=Sof(H7AB)=Sof(C9)=Sof(H9A)=Sof(H9B)=FVAR(1)
 Sof(C30A)=Sof(H30D)=Sof(H30E)=Sof(H30F)=Sof(C31A)=Sof(H31D)=Sof(H31E)=
 Sof(H31F)=Sof(C32A)=Sof(H32D)=Sof(H32E)=Sof(H32F)=Sof(C29A)=1-FVAR(2)
 Sof(C29)=Sof(C32)=Sof(H32A)=Sof(H32B)=Sof(H32C)=Sof(C30)=Sof(H30A)=Sof(H30B)=
 Sof(H30C)=Sof(C31)=Sof(H31A)=Sof(H31B)=Sof(H31C)=FVAR(2)
5.a Ternary CH refined with riding coordinates:
 C48(H48), C51(H51)
5.b Secondary CH2 refined with riding coordinates:
 C6(H6A,H6B), C10(H10A,H10B), C5(H5A,H5B), C12(H12A,H12B), C8(H8A,H8B),
 C11(H11A,H11B), C11(H11C,H11D), C7(H7AA,H7AB), C7(H7BC,H7BD), C9(H9A,H9B),
 C202(H20A,H20B), C203(H20C,H20D), C201(H20E,H20F), C9A(H9AA,H9AB)
5.c Aromatic/amide H refined with riding coordinates:
 C20(H20), C22(H22), C17(H17), C15(H15), C46(H46), C44(H44), C45(H45),
 C101(H101), C102(H102), C105(H105), C104(H104), C100(H100), C103(H103)
5.d Idealised Me refined as rotating group:
 C27(H27A,H27B,H27C), C28(H28A,H28B,H28C), C26(H26A,H26B,H26C), C49(H49A,H49B,
 H49C), C50(H50A,H50B,H50C), C53(H53A,H53B,H53C), C52(H52A,H52B,H52C), C32(H32A,
 H32B,H32C), C30(H30A,H30B,H30C), C31(H31A,H31B,H31C), C200(H20G,H20H,H20I),
 C204(H20J,H20K,H20L), C30A(H30D,H30E,H30F), C31A(H31D,H31E,H31F), C32A(H32D,
 H32E,H32F)
;
_olex2_submission_special_instructions 'No special instructions were received'

loop_
_space_group_symop_operation_xyz
'x, y, z'
'-x, y+1/2, -z+1/2'
'-x, -y, -z'
'x, -y-1/2, z-1/2'

loop_
_atom_site_label
_atom_site_type_symbol
_atom_site_fract_x
_atom_site_fract_y
_atom_site_fract_z
_atom_site_U_iso_or_equiv
_atom_site_adp_type
_atom_site_occupancy
_atom_site_site_symmetry_order
_atom_site_calc_flag
_atom_site_refinement_flags_posn
_atom_site_refinement_flags_adp
_atom_site_refinement_flags_occupancy
_atom_site_disorder_assembly
_atom_site_disorder_group
Ni01 Ni 0.92884(4) 0.51468(4) 0.41119(2) 0.02654(15) Uani 1 1 d . . . . .
N1 N 1.1297(3) 0.5514(3) 0.46805(7) 0.0272(7) Uani 1 1 d . . . . .
N2 N 0.6451(3) 0.5597(3) 0.39171(7) 0.0273(7) Uani 1 1 d . . . . .
N10 N 0.8580(3) 0.6030(3) 0.44327(7) 0.0267(6) Uani 1 1 d . . . . .
N6 N 0.5771(3) 0.4471(3) 0.35462(7) 0.0291(7) Uani 1 1 d . . . . .
N5 N 1.2974(3) 0.4583(3) 0.46167(8) 0.0312(7) Uani 1 1 d . . . . .
N3 N 1.2485(3) 0.5245(3) 0.48335(7) 0.0310(7) Uani 1 1 d . . . . .
N4 N 0.5364(3) 0.5333(3) 0.37197(7) 0.0308(7) Uani 1 1 d . . . . .
C13 C 0.9251(3) 0.6518(3) 0.47082(8) 0.0267(8) Uani 1 1 d . . . . .
C42 C 1.1064(3) 0.4245(3) 0.31955(9) 0.0296(8) Uani 1 1 d . . . . .
C25 C 1.0910(4) 0.8492(3) 0.55532(9) 0.0297(8) Uani 1 1 d . . . . .
C19 C 0.7259(4) 0.7413(3) 0.46502(8) 0.0280(8) Uani 1 1 d . . . . .
C24 C 0.7378(4) 0.6578(3) 0.44023(8) 0.0275(8) Uani 1 1 d . . . . .
C20 C 0.6123(4) 0.8069(3) 0.46528(9) 0.0295(8) Uani 1 1 d . . . . .
H20 H 0.606840 0.863294 0.481806 0.035 Uiso 1 1 calc R U . . .
C16 C 1.0314(4) 0.7740(3) 0.52662(8) 0.0281(8) Uani 1 1 d . . . . .
C22 C 0.5185(4) 0.7082(3) 0.41696(9) 0.0299(8) Uani 1 1 d . . . . .
H22 H 0.447048 0.696186 0.400581 0.036 Uiso 1 1 calc R U . . .
C3 C 1.2155(4) 0.4428(3) 0.43397(9) 0.0286(8) Uani 1 1 d . . . . .
C14 C 1.0520(3) 0.6299(3) 0.48442(8) 0.0266(8) Uani 1 1 d . . . . .
C23 C 0.6323(4) 0.6443(3) 0.41620(8) 0.0275(8) Uani 1 1 d . . . . .
C43 C 1.1273(4) 0.3093(4) 0.30945(9) 0.0336(9) Uani 1 1 d . . . . .
C4 C 0.7049(4) 0.4198(3) 0.36245(9) 0.0283(8) Uani 1 1 d . . . . .
C21 C 0.5063(4) 0.7908(3) 0.44145(9) 0.0302(8) Uani 1 1 d D . . . .
C2 C 0.7561(4) 0.4961(3) 0.38733(8) 0.0271(8) Uani 1 1 d . . . . .
C41 C 1.0472(4) 0.4473(3) 0.34908(9) 0.0297(8) Uani 1 1 d . . . . .
C17 C 0.9026(4) 0.7963(3) 0.51291(8) 0.0284(8) Uani 1 1 d . . . . .
H17 H 0.851223 0.852741 0.522428 0.034 Uiso 1 1 calc R U . . .
C1 C 1.0993(4) 0.5041(3) 0.43717(8) 0.0279(8) Uani 1 1 d . . . . .
C29 C 0.3786(9) 0.8594(8) 0.4443(3) 0.036(4) Uani 0.656(9) 1 d D . P A 1
C18 C 0.8496(3) 0.7361(3) 0.48539(8) 0.0263(8) Uani 1 1 d . . . . .
C48 C 1.0873(4) 0.2063(4) 0.32856(10) 0.0383(9) Uani 1 1 d . . . . .
H48 H 1.046020 0.236328 0.347706 0.046 Uiso 1 1 calc R U . . .
C47 C 1.1439(4) 0.5184(4) 0.30052(9) 0.0347(9) Uani 1 1 d . . . . .
C6 C 0.7610(4) 0.3177(3) 0.34618(9) 0.0317(8) Uani 1 1 d . . . . .
H6A H 0.822742 0.275478 0.362161 0.038 Uiso 1 1 calc R U . . .
H6B H 0.810593 0.345039 0.328414 0.038 Uiso 1 1 calc R U . . .
C15 C 1.1040(4) 0.6894(3) 0.51227(8) 0.0284(8) Uani 1 1 d . . . . .
H15 H 1.190687 0.672163 0.521723 0.034 Uiso 1 1 calc R U . . .
C46 C 1.1993(4) 0.4950(4) 0.27196(10) 0.0421(10) Uani 1 1 d . . . . .
H46 H 1.222946 0.557485 0.258845 0.050 Uiso 1 1 calc R U . . .
C44 C 1.1854(4) 0.2916(4) 0.28086(10) 0.0401(10) Uani 1 1 d . . . . .
H44 H 1.201048 0.214791 0.274060 0.048 Uiso 1 1 calc R U . . .
C45 C 1.2206(4) 0.3829(4) 0.26235(10) 0.0451(11) Uani 1 1 d . . . . .
H45 H 1.259574 0.368823 0.242930 0.054 Uiso 1 1 calc R U . . .
C51 C 1.1283(4) 0.6413(4) 0.31211(10) 0.0387(9) Uani 1 1 d . . . . .
H51 H 1.054502 0.641559 0.326050 0.046 Uiso 1 1 calc R U . . .
C10 C 0.5462(4) 0.3024(4) 0.31136(10) 0.0415(10) Uani 1 1 d . . . . .
H10A H 0.586171 0.342870 0.293791 0.050 Uiso 1 1 calc R U . . .
H10B H 0.480157 0.247142 0.301114 0.050 Uiso 1 1 calc R U . . .
C40 C 1.0008(4) 0.4660(3) 0.37445(9) 0.0298(8) Uani 1 1 d . . . . .
C27 C 1.2309(4) 0.8121(4) 0.56763(10) 0.0372(9) Uani 1 1 d . . . . .
H27A H 1.230821 0.730778 0.574371 0.056 Uiso 1 1 calc R U . . .
H27B H 1.264221 0.860363 0.586238 0.056 Uiso 1 1 calc R U . . .
H27C H 1.287449 0.821371 0.550183 0.056 Uiso 1 1 calc R U . . .
C5 C 1.2611(4) 0.3685(4) 0.40775(9) 0.0356(9) Uani 1 1 d . . . . .
H5A H 1.269914 0.417000 0.388370 0.043 Uiso 1 1 calc R U . . .
H5B H 1.193684 0.308766 0.401448 0.043 Uiso 1 1 calc R U . . .
C12 C 0.4793(4) 0.3893(4) 0.33098(10) 0.0369(9) Uani 1 1 d . . . . .
H12A H 0.433642 0.447750 0.316274 0.044 Uiso 1 1 calc R U . . .
H12B H 0.412789 0.349841 0.342701 0.044 Uiso 1 1 calc R U . . .
C28 C 1.0951(4) 0.9755(3) 0.54404(10) 0.0411(10) Uani 1 1 d . . . . .
H28A H 1.148747 0.981213 0.525907 0.062 Uiso 1 1 calc R U . . .
H28B H 1.133563 1.023908 0.562118 0.062 Uiso 1 1 calc R U . . .
H28C H 1.005561 1.002068 0.536898 0.062 Uiso 1 1 calc R U . . .
C26 C 1.0070(4) 0.8403(4) 0.58372(9) 0.0372(9) Uani 1 1 d . . . . .
H26A H 0.917242 0.866024 0.576506 0.056 Uiso 1 1 calc R U . . .
H26B H 1.044959 0.889346 0.601700 0.056 Uiso 1 1 calc R U . . .
H26C H 1.005207 0.759701 0.591089 0.056 Uiso 1 1 calc R U . . .
C49 C 0.9850(5) 0.1314(4) 0.30838(12) 0.0507(11) Uani 1 1 d . . . . .
H49A H 1.026671 0.091210 0.291356 0.076 Uiso 1 1 calc R U . . .
H49B H 0.913833 0.180773 0.298309 0.076 Uiso 1 1 calc R U . . .
H49C H 0.949009 0.074455 0.322540 0.076 Uiso 1 1 calc R U . . .
C101 C 0.7874(5) 0.4797(4) 0.26177(12) 0.0532(12) Uani 1 1 d . . . . .
H101 H 0.866567 0.437772 0.260514 0.064 Uiso 1 1 calc R U . . .
C8 C 0.6518(4) 0.2366(4) 0.33238(11) 0.0425(10) Uani 1 1 d . . . . .
H8A H 0.688802 0.175736 0.319217 0.051 Uiso 1 1 calc R U . . .
H8B H 0.612683 0.198444 0.350447 0.051 Uiso 1 1 calc R U . . .
C11 C 1.4271(4) 0.4047(4) 0.47061(10) 0.0389(10) Uani 1 1 d D . . . .
H11A H 1.441210 0.390846 0.494378 0.047 Uiso 0.672(12) 1 calc R U P B 1
H11B H 1.497566 0.456498 0.464625 0.047 Uiso 0.672(12) 1 calc R U P B 1
H11C H 1.419554 0.340693 0.486231 0.047 Uiso 0.328(12) 1 calc R U P B 2
H11D H 1.489504 0.462669 0.480998 0.047 Uiso 0.328(12) 1 calc R U P B 2
C50 C 1.2058(5) 0.1325(4) 0.34155(12) 0.0512(11) Uani 1 1 d . . . . .
H50A H 1.176252 0.067777 0.354231 0.077 Uiso 1 1 calc R U . . .
H50B H 1.268276 0.180053 0.355473 0.077 Uiso 1 1 calc R U . . .
H50C H 1.248655 0.102325 0.323256 0.077 Uiso 1 1 calc R U . . .
C7 C 1.3921(5) 0.3091(5) 0.41812(11) 0.0646(16) Uani 1 1 d D . . . .
H7AA H 1.390497 0.232587 0.407294 0.078 Uiso 0.672(12) 1 calc R U P B 1
H7AB H 1.462060 0.355232 0.409498 0.078 Uiso 0.672(12) 1 calc R U P B 1
H7BC H 1.372446 0.231755 0.426673 0.078 Uiso 0.328(12) 1 calc R U P B 2
H7BD H 1.435884 0.296331 0.398238 0.078 Uiso 0.328(12) 1 calc R U P B 2
C102 C 0.6846(6) 0.4683(5) 0.23778(13) 0.0609(14) Uani 1 1 d . . . . .
H102 H 0.692438 0.418265 0.219863 0.073 Uiso 1 1 calc R U . . .
C105 C 0.6612(6) 0.6128(5) 0.28972(13) 0.0621(14) Uani 1 1 d . . . . .
H105 H 0.653496 0.662081 0.307801 0.075 Uiso 1 1 calc R U . . .
C104 C 0.5581(5) 0.6019(5) 0.26539(14) 0.0632(14) Uani 1 1 d . . . . .
H104 H 0.479327 0.644467 0.266526 0.076 Uiso 1 1 calc R U . . .
C100 C 0.7756(5) 0.5516(4) 0.28755(12) 0.0536(12) Uani 1 1 d . . . . .
H100 H 0.847086 0.559503 0.304164 0.064 Uiso 1 1 calc R U . . .
C103 C 0.5694(5) 0.5294(5) 0.23955(14) 0.0646(15) Uani 1 1 d . . . . .
H103 H 0.498215 0.521225 0.222882 0.078 Uiso 1 1 calc R U . . .
C53 C 1.0934(6) 0.7277(4) 0.28468(13) 0.0618(14) Uani 1 1 d . . . . .
H53A H 1.166150 0.732834 0.271208 0.093 Uiso 1 1 calc R U . . .
H53B H 1.077946 0.803950 0.293915 0.093 Uiso 1 1 calc R U . . .
H53C H 1.013739 0.701926 0.271252 0.093 Uiso 1 1 calc R U . . .
C52 C 1.2521(5) 0.6793(5) 0.33342(13) 0.0582(13) Uani 1 1 d . . . . .
H52A H 1.268363 0.626889 0.352066 0.087 Uiso 1 1 calc R U . . .
H52B H 1.240346 0.758345 0.341210 0.087 Uiso 1 1 calc R U . . .
H52C H 1.327256 0.677168 0.320669 0.087 Uiso 1 1 calc R U . . .
C9 C 1.4302(6) 0.2911(6) 0.45246(15) 0.038(2) Uani 0.672(12) 1 d D . P B 1
H9A H 1.520004 0.258095 0.455781 0.045 Uiso 0.672(12) 1 calc R U P B 1
H9B H 1.369317 0.235373 0.461078 0.045 Uiso 0.672(12) 1 calc R U P B 1
C202 C -0.2756(7) 0.8886(6) 0.36424(17) 0.0883(19) Uani 1 1 d . U . . .
H20A H -0.297602 0.874861 0.386642 0.106 Uiso 1 1 calc R U . . .
H20B H -0.245636 0.969713 0.362869 0.106 Uiso 1 1 calc R U . . .
C203 C -0.3930(8) 0.8708(8) 0.3411(2) 0.109(2) Uani 1 1 d . U . . .
H20C H -0.419270 0.788398 0.341359 0.130 Uiso 1 1 calc R U . . .
H20D H -0.372783 0.890127 0.318915 0.130 Uiso 1 1 calc R U . . .
C32 C 0.3333(7) 0.8440(7) 0.47778(17) 0.052(2) Uani 0.656(9) 1 d D . P A 1
H32A H 0.247160 0.880668 0.478208 0.077 Uiso 0.656(9) 1 calc R U P A 1
H32B H 0.397001 0.880148 0.494185 0.077 Uiso 0.656(9) 1 calc R U P A 1
H32C H 0.326465 0.761262 0.482546 0.077 Uiso 0.656(9) 1 calc R U P A 1
C30 C 0.2656(8) 0.8210(8) 0.4188(2) 0.049(2) Uani 0.656(9) 1 d D . P A 1
H30A H 0.248703 0.738245 0.421479 0.073 Uiso 0.656(9) 1 calc R U P A 1
H30B H 0.290147 0.835285 0.396956 0.073 Uiso 0.656(9) 1 calc R U P A 1
H30C H 0.186122 0.865115 0.421893 0.073 Uiso 0.656(9) 1 calc R U P A 1
C201 C -0.1608(8) 0.8038(8) 0.3568(2) 0.114(3) Uani 1 1 d . U . . .
H20E H -0.191269 0.723052 0.358849 0.136 Uiso 1 1 calc R U . . .
H20F H -0.143007 0.815524 0.334030 0.136 Uiso 1 1 calc R U . . .
C31 C 0.4065(7) 0.9889(6) 0.4395(2) 0.054(2) Uani 0.656(9) 1 d D . P A 1
H31A H 0.326143 1.033570 0.441145 0.082 Uiso 0.656(9) 1 calc R U P A 1
H31B H 0.435776 1.000748 0.417976 0.082 Uiso 0.656(9) 1 calc R U P A 1
H31C H 0.475443 1.014757 0.456326 0.082 Uiso 0.656(9) 1 calc R U P A 1
C200 C -0.0416(9) 0.8184(9) 0.3775(2) 0.137(3) Uani 1 1 d . U . . .
H20G H 0.000139 0.891215 0.372142 0.206 Uiso 1 1 calc R U . . .
H20H H 0.017687 0.753684 0.374332 0.206 Uiso 1 1 calc R U . . .
H20I H -0.060119 0.820208 0.400218 0.206 Uiso 1 1 calc R U . . .
C204 C -0.5039(10) 0.9447(9) 0.3496(3) 0.143(4) Uani 1 1 d . U . . .
H20J H -0.581159 0.931651 0.333810 0.214 Uiso 1 1 calc R U . . .
H20K H -0.478220 1.026333 0.349202 0.214 Uiso 1 1 calc R U . . .
H20L H -0.525082 0.924492 0.371474 0.214 Uiso 1 1 calc R U . . .
C9A C 1.4768(11) 0.3580(12) 0.4394(3) 0.036(4) Uani 0.328(12) 1 d D . P B 2
H9AA H 1.517271 0.423193 0.428575 0.043 Uiso 0.328(12) 1 calc R U P B 2
H9AB H 1.547478 0.301251 0.445827 0.043 Uiso 0.328(12) 1 calc R U P B 2
C30A C 0.3767(14) 0.9443(12) 0.4083(3) 0.054(4) Uani 0.344(9) 1 d D . P A 2
H30D H 0.291858 0.984438 0.405124 0.081 Uiso 0.344(9) 1 calc R U P A 2
H30E H 0.387541 0.896891 0.389177 0.081 Uiso 0.344(9) 1 calc R U P A 2
H30F H 0.447814 1.001458 0.411458 0.081 Uiso 0.344(9) 1 calc R U P A 2
C31A C 0.3806(14) 0.9456(13) 0.4683(3) 0.055(5) Uani 0.344(9) 1 d D . P A 2
H31D H 0.452066 1.002137 0.468529 0.083 Uiso 0.344(9) 1 calc R U P A 2
H31E H 0.393144 0.898615 0.488144 0.083 Uiso 0.344(9) 1 calc R U P A 2
H31F H 0.296240 0.986252 0.467279 0.083 Uiso 0.344(9) 1 calc R U P A 2
C32A C 0.2634(15) 0.7873(15) 0.4371(6) 0.064(5) Uani 0.344(9) 1 d D . P A 2
H32D H 0.183704 0.833404 0.438301 0.095 Uiso 0.344(9) 1 calc R U P A 2
H32E H 0.274703 0.733168 0.455411 0.095 Uiso 0.344(9) 1 calc R U P A 2
H32F H 0.255237 0.743811 0.416578 0.095 Uiso 0.344(9) 1 calc R U P A 2
C29A C 0.3813(16) 0.8667(15) 0.4384(4) 0.028(7) Uani 0.344(9) 1 d D . P A 2

loop_
_atom_site_aniso_label
_atom_site_aniso_U_11
_atom_site_aniso_U_22
_atom_site_aniso_U_33
_atom_site_aniso_U_23
_atom_site_aniso_U_13
_atom_site_aniso_U_12
Ni01 0.0270(3) 0.0268(3) 0.0261(3) -0.00303(19) 0.00382(18) 0.00329(19)
N1 0.0260(16) 0.0268(16) 0.0293(16) -0.0016(12) 0.0053(13) 0.0031(12)
N2 0.0273(16) 0.0281(16) 0.0263(15) -0.0025(12) 0.0021(12) 0.0013(13)
N10 0.0241(15) 0.0280(16) 0.0277(15) -0.0010(12) 0.0017(12) 0.0024(12)
N6 0.0297(16) 0.0299(16) 0.0277(16) -0.0029(13) 0.0031(13) 0.0013(13)
N5 0.0258(16) 0.0321(17) 0.0354(17) -0.0050(14) 0.0022(13) 0.0039(13)
N3 0.0267(16) 0.0332(17) 0.0328(17) -0.0051(14) 0.0020(13) 0.0057(14)
N4 0.0278(16) 0.0340(17) 0.0299(16) -0.0058(13) 0.0002(13) 0.0025(14)
C13 0.0293(19) 0.0246(18) 0.0268(18) -0.0004(14) 0.0056(15) 0.0019(15)
C42 0.0228(18) 0.040(2) 0.0255(18) -0.0030(16) -0.0015(14) 0.0010(16)
C25 0.032(2) 0.030(2) 0.0271(18) -0.0038(15) 0.0024(15) 0.0035(16)
C19 0.0313(19) 0.0277(19) 0.0255(18) -0.0006(15) 0.0059(15) 0.0017(15)
C24 0.0298(19) 0.0259(18) 0.0275(18) -0.0004(15) 0.0055(15) 0.0016(15)
C20 0.031(2) 0.0286(19) 0.0297(19) -0.0027(15) 0.0073(15) 0.0045(16)
C16 0.0313(19) 0.0268(19) 0.0264(18) 0.0002(15) 0.0042(15) 0.0032(15)
C22 0.0276(19) 0.0308(19) 0.0308(19) -0.0025(15) 0.0017(15) 0.0038(16)
C3 0.0293(19) 0.0274(19) 0.0291(19) -0.0015(15) 0.0039(15) -0.0012(15)
C14 0.0271(19) 0.0254(18) 0.0281(18) 0.0001(14) 0.0070(15) 0.0038(15)
C23 0.0315(19) 0.0259(18) 0.0254(18) -0.0036(14) 0.0043(15) 0.0004(15)
C43 0.0275(19) 0.043(2) 0.0291(19) -0.0063(17) 0.0004(15) 0.0026(17)
C4 0.0289(19) 0.0277(19) 0.0285(18) 0.0002(15) 0.0038(15) 0.0033(15)
C21 0.0275(19) 0.0291(19) 0.035(2) -0.0001(16) 0.0062(16) 0.0024(16)
C2 0.0313(19) 0.0260(18) 0.0242(17) 0.0005(14) 0.0047(14) 0.0036(15)
C41 0.0296(19) 0.030(2) 0.0289(19) -0.0016(15) 0.0015(16) 0.0039(15)
C17 0.0297(19) 0.0279(19) 0.0283(18) -0.0025(15) 0.0068(15) 0.0044(15)
C1 0.034(2) 0.0243(18) 0.0264(18) -0.0019(14) 0.0088(15) 0.0012(15)
C29 0.034(7) 0.032(6) 0.042(6) -0.005(4) 0.002(4) 0.002(5)
C18 0.0270(18) 0.0263(18) 0.0261(18) -0.0016(14) 0.0056(14) 0.0038(15)
C48 0.042(2) 0.036(2) 0.038(2) -0.0081(18) 0.0086(18) 0.0014(18)
C47 0.0269(19) 0.046(2) 0.0301(19) 0.0026(17) -0.0014(15) 0.0026(17)
C6 0.031(2) 0.030(2) 0.034(2) -0.0037(16) 0.0015(16) 0.0031(16)
C15 0.0257(18) 0.031(2) 0.0288(19) 0.0019(15) 0.0037(15) 0.0018(15)
C46 0.036(2) 0.060(3) 0.030(2) 0.0036(19) 0.0039(17) -0.004(2)
C44 0.033(2) 0.053(3) 0.035(2) -0.0157(19) 0.0048(17) 0.0005(19)
C45 0.041(2) 0.068(3) 0.027(2) -0.009(2) 0.0096(18) -0.003(2)
C51 0.037(2) 0.040(2) 0.039(2) 0.0044(18) 0.0036(18) 0.0015(18)
C10 0.038(2) 0.043(2) 0.042(2) -0.0143(19) 0.0002(18) 0.0001(19)
C40 0.0258(18) 0.0274(19) 0.035(2) -0.0022(16) -0.0014(16) 0.0011(15)
C27 0.036(2) 0.041(2) 0.033(2) -0.0066(17) -0.0006(17) 0.0028(18)
C5 0.032(2) 0.040(2) 0.035(2) -0.0085(17) 0.0051(17) 0.0087(17)
C12 0.030(2) 0.042(2) 0.037(2) -0.0096(18) -0.0017(17) -0.0022(17)
C28 0.049(3) 0.033(2) 0.039(2) -0.0044(18) -0.0021(19) -0.0014(19)
C26 0.039(2) 0.045(2) 0.029(2) -0.0042(17) 0.0060(17) 0.0037(19)
C49 0.049(3) 0.048(3) 0.056(3) -0.012(2) 0.010(2) -0.005(2)
C101 0.054(3) 0.051(3) 0.055(3) 0.013(2) 0.008(2) 0.000(2)
C8 0.041(2) 0.035(2) 0.051(3) -0.0101(19) 0.000(2) 0.0005(18)
C11 0.026(2) 0.045(2) 0.045(2) -0.0098(19) -0.0003(17) 0.0089(18)
C50 0.056(3) 0.045(3) 0.052(3) -0.003(2) 0.005(2) 0.011(2)
C7 0.077(4) 0.074(4) 0.041(3) -0.011(2) -0.003(2) 0.049(3)
C102 0.079(4) 0.051(3) 0.052(3) 0.007(2) 0.004(3) -0.006(3)
C105 0.073(4) 0.060(3) 0.054(3) 0.004(3) 0.011(3) -0.001(3)
C104 0.049(3) 0.065(3) 0.076(4) 0.018(3) 0.012(3) 0.005(3)
C100 0.049(3) 0.052(3) 0.058(3) 0.010(2) -0.003(2) -0.007(2)
C103 0.059(3) 0.069(4) 0.062(3) 0.019(3) -0.013(3) -0.010(3)
C53 0.077(4) 0.047(3) 0.059(3) 0.013(2) -0.006(3) -0.001(3)
C52 0.051(3) 0.057(3) 0.063(3) -0.017(3) -0.011(2) 0.005(2)
C9 0.038(4) 0.036(4) 0.039(4) -0.007(3) 0.002(3) 0.010(3)
C202 0.088(2) 0.087(2) 0.090(2) -0.0017(10) 0.0110(10) -0.0026(10)
C203 0.108(3) 0.109(3) 0.109(3) 0.0007(10) 0.0126(10) 0.0019(10)
C32 0.036(4) 0.067(5) 0.053(4) -0.009(4) 0.012(3) 0.009(4)
C30 0.037(4) 0.049(5) 0.058(5) -0.016(4) -0.003(4) 0.013(4)
C201 0.114(3) 0.112(3) 0.114(3) 0.0005(10) 0.0108(11) 0.0005(10)
C31 0.048(4) 0.032(4) 0.082(6) 0.001(4) 0.003(4) 0.013(3)
C200 0.138(4) 0.134(4) 0.140(4) -0.001(2) 0.014(2) 0.001(2)
C204 0.143(4) 0.142(4) 0.144(4) -0.001(2) 0.016(2) 0.001(2)
C9A 0.023(6) 0.049(9) 0.033(7) 0.000(6) -0.001(5) 0.007(6)
C30A 0.060(9) 0.051(9) 0.052(9) 0.025(7) 0.012(7) 0.026(7)
C31A 0.053(9) 0.066(11) 0.045(8) -0.023(8) -0.005(7) 0.035(8)
C32A 0.032(8) 0.061(11) 0.100(16) 0.001(11) 0.020(10) 0.010(7)
C29A 0.030(12) 0.033(12) 0.022(8) 0.000(7) 0.008(7) 0.016(8)

loop_
_atom_type_symbol
_atom_type_description
_atom_type_scat_dispersion_real
_atom_type_scat_dispersion_imag
_atom_type_scat_source
C C 0.0033 0.0016 'International Tables Vol C Tables 4.2.6.8 and 6.1.1.4'
H H 0.0000 0.0000 'International Tables Vol C Tables 4.2.6.8 and 6.1.1.4'
N N 0.0061 0.0033 'International Tables Vol C Tables 4.2.6.8 and 6.1.1.4'
Ni Ni 0.3393 1.1124 'International Tables Vol C Tables 4.2.6.8 and 6.1.1.4'

loop_
_geom_angle_atom_site_label_1
_geom_angle_atom_site_label_2
_geom_angle_atom_site_label_3
_geom_angle
_geom_angle_site_symmetry_1
_geom_angle_site_symmetry_3
_geom_angle_publ_flag
N10 Ni01 C2 91.00(13) . . ?
N10 Ni01 C1 92.13(13) . . ?
C2 Ni01 C1 169.69(15) . . ?
C40 Ni01 N10 164.72(15) . . ?
C40 Ni01 C2 88.42(15) . . ?
C40 Ni01 C1 91.12(15) . . ?
N3 N1 C14 116.6(3) . . ?
N3 N1 C1 116.1(3) . . ?
C1 N1 C14 127.3(3) . . ?
N4 N2 C23 117.0(3) . . ?
N4 N2 C2 116.0(3) . . ?
C2 N2 C23 126.9(3) . . ?
C13 N10 Ni01 127.4(2) . . ?
C24 N10 Ni01 126.6(2) . . ?
C24 N10 C13 104.1(3) . . ?
N4 N6 C4 113.7(3) . . ?
N4 N6 C12 117.9(3) . . ?
C4 N6 C12 128.3(3) . . ?
N3 N5 C3 113.9(3) . . ?
N3 N5 C11 118.2(3) . . ?
C3 N5 C11 127.7(3) . . ?
N5 N3 N1 101.9(3) . . ?
N6 N4 N2 102.2(3) . . ?
N10 C13 C18 112.7(3) . . ?
C14 C13 N10 128.2(3) . . ?
C14 C13 C18 119.0(3) . . ?
C43 C42 C41 120.7(3) . . ?
C47 C42 C43 119.7(3) . . ?
C47 C42 C41 119.6(3) . . ?
C27 C25 C16 112.0(3) . . ?
C27 C25 C28 108.2(3) . . ?
C27 C25 C26 108.1(3) . . ?
C28 C25 C16 108.9(3) . . ?
C28 C25 C26 109.5(3) . . ?
C26 C25 C16 110.1(3) . . ?
C24 C19 C18 104.6(3) . . ?
C20 C19 C24 121.0(3) . . ?
C20 C19 C18 134.4(3) . . ?
N10 C24 C19 113.2(3) . . ?
N10 C24 C23 128.8(3) . . ?
C23 C24 C19 118.0(3) . . ?
C19 C20 H20 119.8 . . ?
C19 C20 C21 120.5(3) . . ?
C21 C20 H20 119.8 . . ?
C17 C16 C25 118.8(3) . . ?
C17 C16 C15 118.5(3) . . ?
C15 C16 C25 122.5(3) . . ?
C23 C22 H22 119.3 . . ?
C23 C22 C21 121.5(3) . . ?
C21 C22 H22 119.3 . . ?
N5 C3 C1 107.7(3) . . ?
N5 C3 C5 118.4(3) . . ?
C1 C3 C5 133.9(3) . . ?
C13 C14 N1 118.2(3) . . ?
C13 C14 C15 120.0(3) . . ?
C15 C14 N1 121.6(3) . . ?
C24 C23 N2 117.3(3) . . ?
C22 C23 N2 121.8(3) . . ?
C22 C23 C24 120.8(3) . . ?
C42 C43 C48 121.8(3) . . ?
C44 C43 C42 118.6(4) . . ?
C44 C43 C48 119.6(4) . . ?
N6 C4 C2 107.4(3) . . ?
N6 C4 C6 119.0(3) . . ?
C2 C4 C6 133.4(3) . . ?
C20 C21 C22 118.3(3) . . ?
C20 C21 C29 118.4(6) . . ?
C20 C21 C29A 123.6(8) . . ?
C22 C21 C29 123.2(6) . . ?
C22 C21 C29A 117.8(8) . . ?
N2 C2 Ni01 126.2(3) . . ?
N2 C2 C4 100.6(3) . . ?
C4 C2 Ni01 133.2(3) . . ?
C40 C41 C42 178.2(4) . . ?
C16 C17 H17 119.9 . . ?
C18 C17 C16 120.2(3) . . ?
C18 C17 H17 119.9 . . ?
N1 C1 Ni01 125.2(3) . . ?
N1 C1 C3 100.4(3) . . ?
C3 C1 Ni01 134.1(3) . . ?
C32 C29 C21 111.0(8) . . ?
C32 C29 C30 107.9(8) . . ?
C32 C29 C31 108.2(9) . . ?
C30 C29 C21 112.1(8) . . ?
C30 C29 C31 109.1(9) . . ?
C31 C29 C21 108.5(7) . . ?
C13 C18 C19 105.4(3) . . ?
C17 C18 C13 120.7(3) . . ?
C17 C18 C19 133.9(3) . . ?
C43 C48 H48 107.7 . . ?
C43 C48 C49 111.6(3) . . ?
C43 C48 C50 111.9(4) . . ?
C49 C48 H48 107.7 . . ?
C50 C48 H48 107.7 . . ?
C50 C48 C49 110.1(4) . . ?
C42 C47 C51 119.9(3) . . ?
C46 C47 C42 118.9(4) . . ?
C46 C47 C51 121.2(4) . . ?
C4 C6 H6A 109.6 . . ?
C4 C6 H6B 109.6 . . ?
C4 C6 C8 110.5(3) . . ?
H6A C6 H6B 108.1 . . ?
C8 C6 H6A 109.6 . . ?
C8 C6 H6B 109.6 . . ?
C16 C15 H15 119.2 . . ?
C14 C15 C16 121.6(3) . . ?
C14 C15 H15 119.2 . . ?
C47 C46 H46 119.4 . . ?
C45 C46 C47 121.3(4) . . ?
C45 C46 H46 119.4 . . ?
C43 C44 H44 119.3 . . ?
C45 C44 C43 121.5(4) . . ?
C45 C44 H44 119.3 . . ?
C46 C45 H45 120.0 . . ?
C44 C45 C46 120.0(4) . . ?
C44 C45 H45 120.0 . . ?
C47 C51 H51 107.4 . . ?
C47 C51 C53 113.8(4) . . ?
C47 C51 C52 110.1(3) . . ?
C53 C51 H51 107.4 . . ?
C53 C51 C52 110.6(4) . . ?
C52 C51 H51 107.4 . . ?
H10A C10 H10B 108.0 . . ?
C12 C10 H10A 109.3 . . ?
C12 C10 H10B 109.3 . . ?
C12 C10 C8 111.4(3) . . ?
C8 C10 H10A 109.3 . . ?
C8 C10 H10B 109.3 . . ?
C41 C40 Ni01 172.4(3) . . ?
C25 C27 H27A 109.5 . . ?
C25 C27 H27B 109.5 . . ?
C25 C27 H27C 109.5 . . ?
H27A C27 H27B 109.5 . . ?
H27A C27 H27C 109.5 . . ?
H27B C27 H27C 109.5 . . ?
C3 C5 H5A 109.0 . . ?
C3 C5 H5B 109.0 . . ?
C3 C5 C7 112.9(3) . . ?
H5A C5 H5B 107.8 . . ?
C7 C5 H5A 109.0 . . ?
C7 C5 H5B 109.0 . . ?
N6 C12 C10 110.1(3) . . ?
N6 C12 H12A 109.6 . . ?
N6 C12 H12B 109.6 . . ?
C10 C12 H12A 109.6 . . ?
C10 C12 H12B 109.6 . . ?
H12A C12 H12B 108.2 . . ?
C25 C28 H28A 109.5 . . ?
C25 C28 H28B 109.5 . . ?
C25 C28 H28C 109.5 . . ?
H28A C28 H28B 109.5 . . ?
H28A C28 H28C 109.5 . . ?
H28B C28 H28C 109.5 . . ?
C25 C26 H26A 109.5 . . ?
C25 C26 H26B 109.5 . . ?
C25 C26 H26C 109.5 . . ?
H26A C26 H26B 109.5 . . ?
H26A C26 H26C 109.5 . . ?
H26B C26 H26C 109.5 . . ?
C48 C49 H49A 109.5 . . ?
C48 C49 H49B 109.5 . . ?
C48 C49 H49C 109.5 . . ?
H49A C49 H49B 109.5 . . ?
H49A C49 H49C 109.5 . . ?
H49B C49 H49C 109.5 . . ?
C102 C101 H101 120.2 . . ?
C100 C101 H101 120.2 . . ?
C100 C101 C102 119.7(5) . . ?
C6 C8 H8A 109.5 . . ?
C6 C8 H8B 109.5 . . ?
C10 C8 C6 110.7(3) . . ?
C10 C8 H8A 109.5 . . ?
C10 C8 H8B 109.5 . . ?
H8A C8 H8B 108.1 . . ?
N5 C11 H11A 110.1 . . ?
N5 C11 H11B 110.1 . . ?
N5 C11 H11C 110.1 . . ?
N5 C11 H11D 110.1 . . ?
N5 C11 C9 108.0(4) . . ?
N5 C11 C9A 108.1(5) . . ?
H11A C11 H11B 108.4 . . ?
H11C C11 H11D 108.4 . . ?
C9 C11 H11A 110.1 . . ?
C9 C11 H11B 110.1 . . ?
C9A C11 H11C 110.1 . . ?
C9A C11 H11D 110.1 . . ?
C48 C50 H50A 109.5 . . ?
C48 C50 H50B 109.5 . . ?
C48 C50 H50C 109.5 . . ?
H50A C50 H50B 109.5 . . ?
H50A C50 H50C 109.5 . . ?
H50B C50 H50C 109.5 . . ?
C5 C7 H7AA 107.8 . . ?
C5 C7 H7AB 107.8 . . ?
C5 C7 H7BC 107.4 . . ?
C5 C7 H7BD 107.4 . . ?
H7AA C7 H7AB 107.1 . . ?
H7BC C7 H7BD 106.9 . . ?
C9 C7 C5 118.2(4) . . ?
C9 C7 H7AA 107.8 . . ?
C9 C7 H7AB 107.8 . . ?
C9A C7 C5 119.7(7) . . ?
C9A C7 H7BC 107.4 . . ?
C9A C7 H7BD 107.4 . . ?
C101 C102 H102 119.9 . . ?
C101 C102 C103 120.2(5) . . ?
C103 C102 H102 119.9 . . ?
C104 C105 H105 120.3 . . ?
C100 C105 H105 120.3 . . ?
C100 C105 C104 119.4(5) . . ?
C105 C104 H104 120.0 . . ?
C103 C104 C105 119.9(5) . . ?
C103 C104 H104 120.0 . . ?
C101 C100 C105 120.8(5) . . ?
C101 C100 H100 119.6 . . ?
C105 C100 H100 119.6 . . ?
C102 C103 H103 120.0 . . ?
C104 C103 C102 120.0(5) . . ?
C104 C103 H103 120.0 . . ?
C51 C53 H53A 109.5 . . ?
C51 C53 H53B 109.5 . . ?
C51 C53 H53C 109.5 . . ?
H53A C53 H53B 109.5 . . ?
H53A C53 H53C 109.5 . . ?
H53B C53 H53C 109.5 . . ?
C51 C52 H52A 109.5 . . ?
C51 C52 H52B 109.5 . . ?
C51 C52 H52C 109.5 . . ?
H52A C52 H52B 109.5 . . ?
H52A C52 H52C 109.5 . . ?
H52B C52 H52C 109.5 . . ?
C11 C9 H9A 109.6 . . ?
C11 C9 H9B 109.6 . . ?
C7 C9 C11 110.1(5) . . ?
C7 C9 H9A 109.6 . . ?
C7 C9 H9B 109.6 . . ?
H9A C9 H9B 108.1 . . ?
H20A C202 H20B 108.0 . . ?
C203 C202 H20A 109.4 . . ?
C203 C202 H20B 109.4 . . ?
C203 C202 C201 111.1(6) . . ?
C201 C202 H20A 109.4 . . ?
C201 C202 H20B 109.4 . . ?
C202 C203 H20C 109.5 . . ?
C202 C203 H20D 109.5 . . ?
C202 C203 C204 110.9(8) . . ?
H20C C203 H20D 108.0 . . ?
C204 C203 H20C 109.5 . . ?
C204 C203 H20D 109.5 . . ?
C29 C32 H32A 109.5 . . ?
C29 C32 H32B 109.5 . . ?
C29 C32 H32C 109.5 . . ?
H32A C32 H32B 109.5 . . ?
H32A C32 H32C 109.5 . . ?
H32B C32 H32C 109.5 . . ?
C29 C30 H30A 109.5 . . ?
C29 C30 H30B 109.5 . . ?
C29 C30 H30C 109.5 . . ?
H30A C30 H30B 109.5 . . ?
H30A C30 H30C 109.5 . . ?
H30B C30 H30C 109.5 . . ?
C202 C201 H20E 108.6 . . ?
C202 C201 H20F 108.6 . . ?
H20E C201 H20F 107.6 . . ?
C200 C201 C202 114.7(8) . . ?
C200 C201 H20E 108.6 . . ?
C200 C201 H20F 108.6 . . ?
C29 C31 H31A 109.5 . . ?
C29 C31 H31B 109.5 . . ?
C29 C31 H31C 109.5 . . ?
H31A C31 H31B 109.5 . . ?
H31A C31 H31C 109.5 . . ?
H31B C31 H31C 109.5 . . ?
C201 C200 H20G 109.5 . . ?
C201 C200 H20H 109.5 . . ?
C201 C200 H20I 109.5 . . ?
H20G C200 H20H 109.5 . . ?
H20G C200 H20I 109.5 . . ?
H20H C200 H20I 109.5 . . ?
C203 C204 H20J 109.5 . . ?
C203 C204 H20K 109.5 . . ?
C203 C204 H20L 109.5 . . ?
H20J C204 H20K 109.5 . . ?
H20J C204 H20L 109.5 . . ?
H20K C204 H20L 109.5 . . ?
C11 C9A H9AA 107.9 . . ?
C11 C9A H9AB 107.9 . . ?
C7 C9A C11 117.7(8) . . ?
C7 C9A H9AA 107.9 . . ?
C7 C9A H9AB 107.9 . . ?
H9AA C9A H9AB 107.2 . . ?
H30D C30A H30E 109.5 . . ?
H30D C30A H30F 109.5 . . ?
H30E C30A H30F 109.5 . . ?
C29A C30A H30D 109.5 . . ?
C29A C30A H30E 109.5 . . ?
C29A C30A H30F 109.5 . . ?
H31D C31A H31E 109.5 . . ?
H31D C31A H31F 109.5 . . ?
H31E C31A H31F 109.5 . . ?
C29A C31A H31D 109.5 . . ?
C29A C31A H31E 109.5 . . ?
C29A C31A H31F 109.5 . . ?
H32D C32A H32E 109.5 . . ?
H32D C32A H32F 109.5 . . ?
H32E C32A H32F 109.5 . . ?
C29A C32A H32D 109.5 . . ?
C29A C32A H32E 109.5 . . ?
C29A C32A H32F 109.5 . . ?
C30A C29A C21 110.4(11) . . ?
C30A C29A C31A 107.7(13) . . ?
C31A C29A C21 110.5(11) . . ?
C32A C29A C21 108.0(12) . . ?
C32A C29A C30A 112.0(14) . . ?
C32A C29A C31A 108.3(14) . . ?

loop_
_geom_bond_atom_site_label_1
_geom_bond_atom_site_label_2
_geom_bond_distance
_geom_bond_site_symmetry_2
_geom_bond_publ_flag
Ni01 N10 1.881(3) . ?
Ni01 C2 1.938(4) . ?
Ni01 C1 1.947(4) . ?
Ni01 C40 1.849(4) . ?
N1 N3 1.342(4) . ?
N1 C14 1.426(4) . ?
N1 C1 1.391(5) . ?
N2 N4 1.340(4) . ?
N2 C23 1.424(4) . ?
N2 C2 1.382(5) . ?
N10 C13 1.383(5) . ?
N10 C24 1.377(5) . ?
N6 N4 1.322(4) . ?
N6 C4 1.350(5) . ?
N6 C12 1.478(5) . ?
N5 N3 1.319(4) . ?
N5 C3 1.353(5) . ?
N5 C11 1.474(5) . ?
C13 C14 1.380(5) . ?
C13 C18 1.419(5) . ?
C42 C43 1.419(5) . ?
C42 C41 1.446(5) . ?
C42 C47 1.418(6) . ?
C25 C16 1.540(5) . ?
C25 C27 1.526(5) . ?
C25 C28 1.534(5) . ?
C25 C26 1.534(5) . ?
C19 C24 1.422(5) . ?
C19 C20 1.389(5) . ?
C19 C18 1.441(5) . ?
C24 C23 1.391(5) . ?
C20 H20 0.9500 . ?
C20 C21 1.394(5) . ?
C16 C17 1.399(5) . ?
C16 C15 1.399(5) . ?
C22 H22 0.9500 . ?
C22 C23 1.382(5) . ?
C22 C21 1.406(5) . ?
C3 C1 1.404(5) . ?
C3 C5 1.498(5) . ?
C14 C15 1.395(5) . ?
C43 C48 1.510(6) . ?
C43 C44 1.397(5) . ?
C4 C2 1.410(5) . ?
C4 C6 1.503(5) . ?
C21 C29 1.544(9) . ?
C21 C29A 1.545(13) . ?
C41 C40 1.218(5) . ?
C17 H17 0.9500 . ?
C17 C18 1.391(5) . ?
C29 C32 1.517(14) . ?
C29 C30 1.540(13) . ?
C29 C31 1.541(11) . ?
C48 H48 1.0000 . ?
C48 C49 1.531(6) . ?
C48 C50 1.530(6) . ?
C47 C46 1.393(6) . ?
C47 C51 1.512(6) . ?
C6 H6A 0.9900 . ?
C6 H6B 0.9900 . ?
C6 C8 1.519(5) . ?
C15 H15 0.9500 . ?
C46 H46 0.9500 . ?
C46 C45 1.379(6) . ?
C44 H44 0.9500 . ?
C44 C45 1.375(6) . ?
C45 H45 0.9500 . ?
C51 H51 1.0000 . ?
C51 C53 1.523(6) . ?
C51 C52 1.525(6) . ?
C10 H10A 0.9900 . ?
C10 H10B 0.9900 . ?
C10 C12 1.503(5) . ?
C10 C8 1.513(6) . ?
C27 H27A 0.9800 . ?
C27 H27B 0.9800 . ?
C27 H27C 0.9800 . ?
C5 H5A 0.9900 . ?
C5 H5B 0.9900 . ?
C5 C7 1.524(6) . ?
C12 H12A 0.9900 . ?
C12 H12B 0.9900 . ?
C28 H28A 0.9800 . ?
C28 H28B 0.9800 . ?
C28 H28C 0.9800 . ?
C26 H26A 0.9800 . ?
C26 H26B 0.9800 . ?
C26 H26C 0.9800 . ?
C49 H49A 0.9800 . ?
C49 H49B 0.9800 . ?
C49 H49C 0.9800 . ?
C101 H101 0.9500 . ?
C101 C102 1.369(7) . ?
C101 C100 1.368(7) . ?
C8 H8A 0.9900 . ?
C8 H8B 0.9900 . ?
C11 H11A 0.9900 . ?
C11 H11B 0.9900 . ?
C11 H11C 0.9900 . ?
C11 H11D 0.9900 . ?
C11 C9 1.513(7) . ?
C11 C9A 1.537(11) . ?
C50 H50A 0.9800 . ?
C50 H50B 0.9800 . ?
C50 H50C 0.9800 . ?
C7 H7AA 0.9900 . ?
C7 H7AB 0.9900 . ?
C7 H7BC 0.9900 . ?
C7 H7BD 0.9900 . ?
C7 C9 1.445(7) . ?
C7 C9A 1.294(11) . ?
C102 H102 0.9500 . ?
C102 C103 1.383(8) . ?
C105 H105 0.9500 . ?
C105 C104 1.380(7) . ?
C105 C100 1.379(7) . ?
C104 H104 0.9500 . ?
C104 C103 1.373(8) . ?
C100 H100 0.9500 . ?
C103 H103 0.9500 . ?
C53 H53A 0.9800 . ?
C53 H53B 0.9800 . ?
C53 H53C 0.9800 . ?
C52 H52A 0.9800 . ?
C52 H52B 0.9800 . ?
C52 H52C 0.9800 . ?
C9 H9A 0.9900 . ?
C9 H9B 0.9900 . ?
C202 H20A 0.9900 . ?
C202 H20B 0.9900 . ?
C202 C203 1.462(10) . ?
C202 C201 1.585(10) . ?
C203 H20C 0.9900 . ?
C203 H20D 0.9900 . ?
C203 C204 1.493(11) . ?
C32 H32A 0.9800 . ?
C32 H32B 0.9800 . ?
C32 H32C 0.9800 . ?
C30 H30A 0.9800 . ?
C30 H30B 0.9800 . ?
C30 H30C 0.9800 . ?
C201 H20E 0.9900 . ?
C201 H20F 0.9900 . ?
C201 C200 1.419(11) . ?
C31 H31A 0.9800 . ?
C31 H31B 0.9800 . ?
C31 H31C 0.9800 . ?
C200 H20G 0.9800 . ?
C200 H20H 0.9800 . ?
C200 H20I 0.9800 . ?
C204 H20J 0.9800 . ?
C204 H20K 0.9800 . ?
C204 H20L 0.9800 . ?
C9A H9AA 0.9900 . ?
C9A H9AB 0.9900 . ?
C30A H30D 0.9800 . ?
C30A H30E 0.9800 . ?
C30A H30F 0.9800 . ?
C30A C29A 1.530(18) . ?
C31A H31D 0.9800 . ?
C31A H31E 0.9800 . ?
C31A H31F 0.9800 . ?
C31A C29A 1.535(17) . ?
C32A H32D 0.9800 . ?
C32A H32E 0.9800 . ?
C32A H32F 0.9800 . ?
C32A C29A 1.512(19) . ?

loop_
_geom_torsion_atom_site_label_1
_geom_torsion_atom_site_label_2
_geom_torsion_atom_site_label_3
_geom_torsion_atom_site_label_4
_geom_torsion
_geom_torsion_site_symmetry_1
_geom_torsion_site_symmetry_2
_geom_torsion_site_symmetry_3
_geom_torsion_site_symmetry_4
_geom_torsion_publ_flag
Ni01 N10 C13 C14 -13.4(5) . . . . ?
Ni01 N10 C13 C18 165.0(2) . . . . ?
Ni01 N10 C24 C19 -164.6(2) . . . . ?
Ni01 N10 C24 C23 13.4(6) . . . . ?
N1 C14 C15 C16 174.2(3) . . . . ?
N10 C13 C14 N1 3.1(6) . . . . ?
N10 C13 C14 C15 179.0(3) . . . . ?
N10 C13 C18 C19 -0.7(4) . . . . ?
N10 C13 C18 C17 -178.4(3) . . . . ?
N10 C24 C23 N2 2.7(6) . . . . ?
N10 C24 C23 C22 -179.4(4) . . . . ?
N6 C4 C2 Ni01 -179.3(3) . . . . ?
N6 C4 C2 N2 1.6(4) . . . . ?
N6 C4 C6 C8 -20.4(5) . . . . ?
N5 C3 C1 Ni01 -172.6(3) . . . . ?
N5 C3 C1 N1 0.5(4) . . . . ?
N5 C3 C5 C7 6.3(6) . . . . ?
N5 C11 C9 C7 52.0(6) . . . . ?
N5 C11 C9A C7 -39.8(13) . . . . ?
N3 N1 C14 C13 -174.5(3) . . . . ?
N3 N1 C14 C15 9.7(5) . . . . ?
N3 N1 C1 Ni01 173.3(2) . . . . ?
N3 N1 C1 C3 -0.6(4) . . . . ?
N3 N5 C3 C1 -0.3(4) . . . . ?
N3 N5 C3 C5 -179.7(3) . . . . ?
N3 N5 C11 C9 149.8(4) . . . . ?
N3 N5 C11 C9A -166.3(6) . . . . ?
N4 N2 C23 C24 169.1(3) . . . . ?
N4 N2 C23 C22 -8.7(5) . . . . ?
N4 N2 C2 Ni01 178.8(3) . . . . ?
N4 N2 C2 C4 -2.1(4) . . . . ?
N4 N6 C4 C2 -0.8(4) . . . . ?
N4 N6 C4 C6 175.7(3) . . . . ?
N4 N6 C12 C10 174.3(3) . . . . ?
C13 N10 C24 C19 0.3(4) . . . . ?
C13 N10 C24 C23 178.3(4) . . . . ?
C13 C14 C15 C16 -1.6(5) . . . . ?
C42 C43 C48 C49 118.8(4) . . . . ?
C42 C43 C48 C50 -117.4(4) . . . . ?
C42 C43 C44 C45 -1.0(6) . . . . ?
C42 C47 C46 C45 -1.3(6) . . . . ?
C42 C47 C51 C53 -146.1(4) . . . . ?
C42 C47 C51 C52 89.1(5) . . . . ?
C25 C16 C17 C18 175.0(3) . . . . ?
C25 C16 C15 C14 -173.9(3) . . . . ?
C19 C24 C23 N2 -179.4(3) . . . . ?
C19 C24 C23 C22 -1.5(5) . . . . ?
C19 C20 C21 C22 -1.2(5) . . . . ?
C19 C20 C21 C29 175.4(6) . . . . ?
C19 C20 C21 C29A -174.9(9) . . . . ?
C24 N10 C13 C14 -178.2(4) . . . . ?
C24 N10 C13 C18 0.3(4) . . . . ?
C24 C19 C20 C21 1.2(6) . . . . ?
C24 C19 C18 C13 0.9(4) . . . . ?
C24 C19 C18 C17 178.1(4) . . . . ?
C20 C19 C24 N10 178.4(3) . . . . ?
C20 C19 C24 C23 0.2(5) . . . . ?
C20 C19 C18 C13 -178.1(4) . . . . ?
C20 C19 C18 C17 -0.9(7) . . . . ?
C20 C21 C29 C32 -52.1(9) . . . . ?
C20 C21 C29 C30 -172.8(7) . . . . ?
C20 C21 C29 C31 66.7(10) . . . . ?
C20 C21 C29A C30A 108.9(12) . . . . ?
C20 C21 C29A C31A -10.0(17) . . . . ?
C20 C21 C29A C32A -128.4(12) . . . . ?
C16 C17 C18 C13 -0.2(5) . . . . ?
C16 C17 C18 C19 -177.0(4) . . . . ?
C22 C21 C29 C32 124.4(7) . . . . ?
C22 C21 C29 C30 3.7(11) . . . . ?
C22 C21 C29 C31 -116.8(8) . . . . ?
C22 C21 C29A C30A -64.8(15) . . . . ?
C22 C21 C29A C31A 176.2(10) . . . . ?
C22 C21 C29A C32A 57.9(15) . . . . ?
C3 N5 N3 N1 -0.1(4) . . . . ?
C3 N5 C11 C9 -25.8(6) . . . . ?
C3 N5 C11 C9A 18.0(8) . . . . ?
C3 C5 C7 C9 23.9(7) . . . . ?
C3 C5 C7 C9A -29.4(10) . . . . ?
C14 N1 N3 N5 -176.3(3) . . . . ?
C14 N1 C1 Ni01 -10.4(5) . . . . ?
C14 N1 C1 C3 175.7(3) . . . . ?
C14 C13 C18 C19 177.9(3) . . . . ?
C14 C13 C18 C17 0.2(5) . . . . ?
C23 N2 N4 N6 -174.4(3) . . . . ?
C23 N2 C2 Ni01 -5.6(5) . . . . ?
C23 N2 C2 C4 173.5(3) . . . . ?
C23 C22 C21 C20 -0.1(6) . . . . ?
C23 C22 C21 C29 -176.6(6) . . . . ?
C23 C22 C21 C29A 174.0(9) . . . . ?
C43 C42 C47 C46 0.7(5) . . . . ?
C43 C42 C47 C51 -176.8(3) . . . . ?
C43 C44 C45 C46 0.4(6) . . . . ?
C4 N6 N4 N2 -0.5(4) . . . . ?
C4 N6 C12 C10 -9.5(6) . . . . ?
C4 C6 C8 C10 51.5(5) . . . . ?
C21 C22 C23 N2 179.3(3) . . . . ?
C21 C22 C23 C24 1.5(6) . . . . ?
C2 Ni01 N10 C13 179.8(3) . . . . ?
C2 Ni01 N10 C24 -18.7(3) . . . . ?
C2 N2 N4 N6 1.7(4) . . . . ?
C2 N2 C23 C24 -6.5(5) . . . . ?
C2 N2 C23 C22 175.7(3) . . . . ?
C2 C4 C6 C8 154.9(4) . . . . ?
C41 C42 C43 C48 0.9(5) . . . . ?
C41 C42 C43 C44 -179.6(3) . . . . ?
C41 C42 C47 C46 -179.3(3) . . . . ?
C41 C42 C47 C51 3.2(5) . . . . ?
C17 C16 C15 C14 1.6(5) . . . . ?
C1 Ni01 N10 C13 9.7(3) . . . . ?
C1 Ni01 N10 C24 171.2(3) . . . . ?
C1 N1 N3 N5 0.4(4) . . . . ?
C1 N1 C14 C13 9.3(5) . . . . ?
C1 N1 C14 C15 -166.6(3) . . . . ?
C1 C3 C5 C7 -173.0(5) . . . . ?
C18 C13 C14 N1 -175.3(3) . . . . ?
C18 C13 C14 C15 0.6(5) . . . . ?
C18 C19 C24 N10 -0.8(4) . . . . ?
C18 C19 C24 C23 -179.0(3) . . . . ?
C18 C19 C20 C21 -179.9(4) . . . . ?
C48 C43 C44 C45 178.5(4) . . . . ?
C47 C42 C43 C48 -179.1(3) . . . . ?
C47 C42 C43 C44 0.4(5) . . . . ?
C47 C46 C45 C44 0.8(6) . . . . ?
C6 C4 C2 Ni01 5.0(7) . . . . ?
C6 C4 C2 N2 -174.1(4) . . . . ?
C15 C16 C17 C18 -0.7(5) . . . . ?
C46 C47 C51 C53 36.4(6) . . . . ?
C46 C47 C51 C52 -88.3(5) . . . . ?
C44 C43 C48 C49 -60.7(5) . . . . ?
C44 C43 C48 C50 63.1(5) . . . . ?
C51 C47 C46 C45 176.2(4) . . . . ?
C40 Ni01 N10 C13 -92.5(6) . . . . ?
C40 Ni01 N10 C24 69.0(6) . . . . ?
C27 C25 C16 C17 179.1(3) . . . . ?
C27 C25 C16 C15 -5.4(5) . . . . ?
C5 C3 C1 Ni01 6.7(7) . . . . ?
C5 C3 C1 N1 179.8(4) . . . . ?
C5 C7 C9 C11 -54.5(8) . . . . ?
C5 C7 C9A C11 47.9(14) . . . . ?
C12 N6 N4 N2 176.3(3) . . . . ?
C12 N6 C4 C2 -177.1(3) . . . . ?
C12 N6 C4 C6 -0.7(6) . . . . ?
C12 C10 C8 C6 -63.9(5) . . . . ?
C28 C25 C16 C17 -61.3(4) . . . . ?
C28 C25 C16 C15 114.2(4) . . . . ?
C26 C25 C16 C17 58.7(4) . . . . ?
C26 C25 C16 C15 -125.7(4) . . . . ?
C101 C102 C103 C104 0.1(8) . . . . ?
C8 C10 C12 N6 40.5(5) . . . . ?
C11 N5 N3 N1 -176.3(3) . . . . ?
C11 N5 C3 C1 175.5(4) . . . . ?
C11 N5 C3 C5 -3.9(6) . . . . ?
C102 C101 C100 C105 0.1(8) . . . . ?
C105 C104 C103 C102 -0.6(8) . . . . ?
C104 C105 C100 C101 -0.6(8) . . . . ?
C100 C101 C102 C103 0.1(8) . . . . ?
C100 C105 C104 C103 0.8(8) . . . . ?
C203 C202 C201 C200 177.8(8) . . . . ?
C201 C202 C203 C204 175.9(7) . . . . ?
